data_1565258
loop_
_publ_author_name
'Singh, Munendra Pal'
'Baruah, Jubaraj B.'

_publ_section_title
;
 Detection of hydroxyaromatics in a superior manner by a water soluble
 fluorescent iron-complex
;
_journal_name_full 'Inorganica Chimica Acta'
_journal_page_first 119467
_journal_paper_doi 10.1016/j.ica.2020.119467
_journal_volume 504
_journal_year 2020
_chemical_formula_sum 'C60 H62 Fe2 N10 O32'
_chemical_formula_weight 1546.89
_space_group_crystal_system triclinic
_space_group_IT_number 2
_space_group_name_Hall '-P 1'
_space_group_name_H-M_alt 'P -1'
_atom_sites_solution_hydrogens mixed
_audit_creation_method SHELXL-2014/7
_cell_angle_alpha 87.510(6)
_cell_angle_beta 84.392(6)
_cell_angle_gamma 82.603(6)
_cell_formula_units_Z 1
_cell_length_a 9.5665(6)
_cell_length_b 12.5265(11)
_cell_length_c 13.8746(10)
_cell_measurement_reflns_used 3383
_cell_measurement_temperature 296(2)
_cell_measurement_theta_max 26.3360
_cell_measurement_theta_min 3.4260
_cell_volume 1640.1(2)
_computing_structure_refinement 'SHELXL-2014/7 (Sheldrick, 2014)'
_diffrn_ambient_temperature 296(2)
_diffrn_measured_fraction_theta_full 0.998
_diffrn_measured_fraction_theta_max 0.998
_diffrn_measurement_device_type 'CCD area detector'
_diffrn_measurement_method 'phi and omega scans'
_diffrn_radiation_type MoK\a
_diffrn_radiation_wavelength 0.71073
_diffrn_reflns_av_R_equivalents 0.0291
_diffrn_reflns_av_unetI/netI 0.0532
_diffrn_reflns_Laue_measured_fraction_full 0.998
_diffrn_reflns_Laue_measured_fraction_max 0.998
_diffrn_reflns_limit_h_max 11
_diffrn_reflns_limit_h_min -10
_diffrn_reflns_limit_k_max 14
_diffrn_reflns_limit_k_min -14
_diffrn_reflns_limit_l_max 16
_diffrn_reflns_limit_l_min -16
_diffrn_reflns_number 11195
_diffrn_reflns_point_group_measured_fraction_full 0.998
_diffrn_reflns_point_group_measured_fraction_max 0.998
_diffrn_reflns_theta_full 25.050
_diffrn_reflns_theta_max 25.050
_diffrn_reflns_theta_min 2.868
_exptl_absorpt_coefficient_mu 0.545
_exptl_absorpt_correction_T_max 1.00000
_exptl_absorpt_correction_T_min 0.93114
_exptl_absorpt_correction_type multi-scan
_exptl_absorpt_process_details multi-scan
_exptl_crystal_colour red
_exptl_crystal_density_diffrn 1.566
_exptl_crystal_description block
_exptl_crystal_F_000 800
_exptl_crystal_size_max 0.32
_exptl_crystal_size_mid 0.27
_exptl_crystal_size_min 0.21
_refine_diff_density_max 0.225
_refine_diff_density_min -0.404
_refine_diff_density_rms 0.054
_refine_ls_extinction_coef .
_refine_ls_extinction_method none
_refine_ls_goodness_of_fit_ref 1.041
_refine_ls_hydrogen_treatment mixed
_refine_ls_matrix_type full
_refine_ls_number_parameters 489
_refine_ls_number_reflns 5802
_refine_ls_number_restraints 0
_refine_ls_restrained_S_all 1.041
_refine_ls_R_factor_all 0.0635
_refine_ls_R_factor_gt 0.0463
_refine_ls_shift/su_max 0.001
_refine_ls_shift/su_mean 0.000
_refine_ls_structure_factor_coef Fsqd
_refine_ls_weighting_details 'w=1/[\s^2^(Fo^2^)+(0.0447P)^2^+0.5000P] where P=(Fo^2^+2Fc^2^)/3'
_refine_ls_weighting_scheme calc
_refine_ls_wR_factor_gt 0.1044
_refine_ls_wR_factor_ref 0.1149
_reflns_Friedel_coverage 0.000
_reflns_Friedel_fraction_full .
_reflns_Friedel_fraction_max .
_reflns_number_gt 4521
_reflns_number_total 5802
_reflns_threshold_expression 'I > 2\s(I)'
_cod_data_source_file ICA-2020-504-119467.cif
_cod_data_source_block complex4
_cod_database_code 1565258
_shelx_shelxl_version_number 2014/7
_shelx_space_group_comment
;
The symmetry employed for this shelxl refinement is uniquely defined
by the following loop, which should always be used as a source of
symmetry information in preference to the above space-group names.
They are only intended as comments.
;

loop_
_space_group_symop_operation_xyz
'x, y, z'
'-x, -y, -z'

loop_
_atom_site_label
_atom_site_type_symbol
_atom_site_fract_x
_atom_site_fract_y
_atom_site_fract_z
_atom_site_U_iso_or_equiv
_atom_site_adp_type
_atom_site_occupancy
_atom_site_site_symmetry_order
_atom_site_calc_flag
_atom_site_refinement_flags_posn
_atom_site_refinement_flags_adp
_atom_site_refinement_flags_occupancy
_atom_site_disorder_assembly
_atom_site_disorder_group
Fe1 Fe 0.74137(4) 0.47036(3) 0.29540(3) 0.03777(14) Uani 1 1 d . . . . .
O1 O 0.4078(2) 0.00506(16) 0.30139(12) 0.0402(5) Uani 1 1 d . . . . .
O2 O 0.7732(2) -0.21569(17) 0.15513(13) 0.0441(5) Uani 1 1 d . . . . .
O8 O 0.5905(2) 0.57581(17) 0.24088(13) 0.0483(5) Uani 1 1 d . . . . .
O6 O 0.6039(2) 0.35913(17) 0.33284(13) 0.0479(5) Uani 1 1 d . . . . .
O3 O 0.8513(2) 0.58643(17) 0.33190(14) 0.0473(5) Uani 1 1 d . . . . .
N3 N 0.5893(2) -0.10563(17) 0.22798(14) 0.0300(5) Uani 1 1 d . . . . .
O5 O 0.4941(2) 0.26764(19) 0.45389(15) 0.0565(6) Uani 1 1 d . . . . .
O7 O 0.9148(2) 0.36170(17) 0.27946(13) 0.0502(6) Uani 1 1 d . . . . .
N4 N 0.7200(2) 0.46451(18) 0.44469(14) 0.0329(5) Uani 1 1 d . . . . .
N2 N 0.7928(2) 0.08258(19) 0.42151(16) 0.0383(6) Uani 1 1 d . . . . .
N5 N 0.7841(2) 0.45876(19) 0.14741(15) 0.0363(6) Uani 1 1 d . . . . .
O9 O 0.4957(2) 0.6500(2) 0.10937(16) 0.0621(7) Uani 1 1 d . . . . .
O13 O 0.2589(2) 0.1962(2) 0.37916(18) 0.0622(6) Uani 1 1 d G . . . .
H13B H 0.3239 0.2236 0.4033 0.093 Uiso 1 1 d G U . . .
H13A H 0.2940 0.1385 0.3511 0.093 Uiso 1 1 d G U . . .
O4 O 0.9335(3) 0.6675(2) 0.45020(17) 0.0635(6) Uani 1 1 d . . . . .
O16 O 0.6073(3) 0.2523(3) 0.0714(2) 0.0764(9) Uani 1 1 d G . . . .
H16B H 0.5440 0.2696 0.1173 0.115 Uiso 1 1 d G U . . .
N1 N 0.9705(3) 0.1666(2) 0.43682(19) 0.0538(7) Uani 1 1 d . . . . .
H1N H 1.0437 0.1995 0.4228 0.065 Uiso 1 1 calc R U . . .
O12 O 0.3874(3) 0.3422(3) 0.20293(16) 0.0739(8) Uani 1 1 d G . . . .
H12B H 0.4340 0.3436 0.2519 0.111 Uiso 1 1 d G U . . .
H12A H 0.3130 0.3128 0.2193 0.111 Uiso 1 1 d G U . . .
C7 C 0.4727(3) -0.0279(2) 0.22563(17) 0.0299(6) Uani 1 1 d . . . . .
O15 O 0.0382(2) 0.7333(3) 0.23559(19) 0.0766(8) Uani 1 1 d G . . . .
H15A H 0.0067 0.6871 0.2759 0.115 Uiso 1 1 d G U . . .
H15B H -0.0253 0.7570 0.1986 0.115 Uiso 1 1 d G U . . .
O11 O 0.8134(3) 0.1075(2) 1.14034(16) 0.0784(8) Uani 1 1 d . . . . .
H11 H 0.7546 0.1505 1.1152 0.118 Uiso 1 1 calc R U . . .
C12 C 0.4823(3) 0.0222(2) -0.04550(17) 0.0268(6) Uani 1 1 d . . . . .
C20 C 0.5741(3) 0.3322(2) 0.4229(2) 0.0394(7) Uani 1 1 d . . . . .
O14 O 0.3060(3) 0.7990(2) 0.2250(2) 0.0792(8) Uani 1 1 d G . . . .
H14B H 0.3610 0.7598 0.1853 0.119 Uiso 1 1 d G U . . .
H14A H 0.2213 0.7864 0.2223 0.119 Uiso 1 1 d G U . . .
C8 C 0.4337(3) 0.0156(2) 0.13004(17) 0.0287(6) Uani 1 1 d . . . . .
C11 C 0.3660(3) 0.1017(2) -0.05101(17) 0.0285(6) Uani 1 1 d . . . . .
C19 C 0.6459(3) 0.3920(2) 0.49160(18) 0.0317(6) Uani 1 1 d . . . . .
C13 C 0.6734(3) -0.1467(2) 0.14609(18) 0.0312(6) Uani 1 1 d . . . . .
C6 C 0.6285(3) -0.1496(2) 0.32352(17) 0.0352(6) Uani 1 1 d . . . . .
H6B H 0.6672 -0.2248 0.3176 0.042 Uiso 1 1 calc R U . . .
H6A H 0.5441 -0.1461 0.3687 0.042 Uiso 1 1 calc R U . . .
C15 C 0.7901(3) 0.5278(2) 0.49115(19) 0.0338(6) Uani 1 1 d . . . . .
C9 C 0.3198(3) 0.0928(2) 0.12242(18) 0.0355(7) Uani 1 1 d . . . . .
H9 H 0.2645 0.1164 0.1781 0.043 Uiso 1 1 calc R U . . .
C10 C 0.2855(3) 0.1367(2) 0.03203(18) 0.0359(7) Uani 1 1 d . . . . .
H10 H 0.2084 0.1895 0.0280 0.043 Uiso 1 1 calc R U . . .
C26 C 0.6985(3) 0.5186(2) 0.09011(19) 0.0378(7) Uani 1 1 d . . . . .
O10 O 1.0822(3) 0.2764(2) 0.17762(17) 0.0900(10) Uani 1 1 d . . . . .
C5 C 0.7367(3) -0.0887(2) 0.36385(19) 0.0395(7) Uani 1 1 d . . . . .
H5B H 0.7601 -0.1221 0.4256 0.047 Uiso 1 1 calc R U . . .
H5A H 0.8225 -0.0954 0.3200 0.047 Uiso 1 1 calc R U . . .
C16 C 0.7884(3) 0.5210(2) 0.5903(2) 0.0426(7) Uani 1 1 d . . . . .
H16 H 0.8369 0.5657 0.6230 0.051 Uiso 1 1 calc R U . . .
C22 C 0.8931(3) 0.3902(2) 0.11340(19) 0.0405(7) Uani 1 1 d . . . . .
C27 C 0.5843(3) 0.5883(2) 0.1484(2) 0.0422(7) Uani 1 1 d . . . . .
C14 C 0.8662(3) 0.6018(2) 0.4216(2) 0.0425(7) Uani 1 1 d . . . . .
C18 C 0.6409(3) 0.3800(2) 0.59088(18) 0.0411(7) Uani 1 1 d . . . . .
H18 H 0.5906 0.3288 0.6241 0.049 Uiso 1 1 calc R U . . .
C3 C 0.8010(3) 0.0930(3) 0.5186(2) 0.0447(7) Uani 1 1 d . . . . .
H3 H 0.7406 0.0680 0.5688 0.054 Uiso 1 1 calc R U . . .
C2 C 0.9114(3) 0.1454(3) 0.5279(2) 0.0480(8) Uani 1 1 d . . . . .
H2 H 0.9423 0.1641 0.5857 0.058 Uiso 1 1 calc R U . . .
C4 C 0.6866(3) 0.0295(2) 0.3781(2) 0.0451(7) Uani 1 1 d . . . . .
H4B H 0.6681 0.0645 0.3161 0.054 Uiso 1 1 calc R U . . .
H4A H 0.5987 0.0371 0.4200 0.054 Uiso 1 1 calc R U . . .
C21 C 0.9741(3) 0.3364(3) 0.1943(2) 0.0487(8) Uani 1 1 d . . . . .
C1 C 0.8971(3) 0.1284(3) 0.3738(2) 0.0489(8) Uani 1 1 d . . . . .
H1 H 0.9155 0.1328 0.3068 0.059 Uiso 1 1 calc R U . . .
C17 C 0.7130(3) 0.4462(3) 0.6400(2) 0.0483(8) Uani 1 1 d . . . . .
H17 H 0.7105 0.4401 0.7072 0.058 Uiso 1 1 calc R U . . .
C23 C 0.9209(4) 0.3765(3) 0.0145(2) 0.0507(8) Uani 1 1 d . . . . .
H23 H 0.9962 0.3279 -0.0104 0.061 Uiso 1 1 calc R U . . .
C25 C 0.7223(4) 0.5091(3) -0.0091(2) 0.0507(8) Uani 1 1 d . . . . .
H25 H 0.6644 0.5506 -0.0503 0.061 Uiso 1 1 calc R U . . .
C24 C 0.8329(4) 0.4373(3) -0.0458(2) 0.0560(9) Uani 1 1 d . . . . .
H24 H 0.8491 0.4294 -0.1125 0.067 Uiso 1 1 calc R U . . .
C30 C 0.9054(4) 0.0560(3) 1.0690(2) 0.0565(9) Uani 1 1 d . . . . .
C28 C 0.9899(4) 0.0244(3) 0.9034(2) 0.0616(10) Uani 1 1 d . . . . .
H49 H 0.9825 0.0407 0.8380 0.074 Uiso 1 1 calc R U . . .
C29 C 0.8978(4) 0.0796(3) 0.9713(2) 0.0585(9) Uani 1 1 d . . . . .
H50 H 0.8295 0.1335 0.9513 0.070 Uiso 1 1 calc R U . . .
H16A H 0.597(4) 0.270(4) 0.017(3) 0.089(16) Uiso 1 1 d . . . . .

loop_
_atom_site_aniso_label
_atom_site_aniso_U_11
_atom_site_aniso_U_22
_atom_site_aniso_U_33
_atom_site_aniso_U_23
_atom_site_aniso_U_13
_atom_site_aniso_U_12
Fe1 0.0442(3) 0.0383(3) 0.0295(2) -0.00003(17) -0.00113(17) -0.00245(19)
O1 0.0438(12) 0.0460(12) 0.0292(10) -0.0041(9) -0.0016(8) -0.0004(10)
O2 0.0402(12) 0.0459(13) 0.0433(11) 0.0030(9) -0.0107(9) 0.0098(10)
O8 0.0458(13) 0.0527(14) 0.0415(11) 0.0015(10) 0.0007(9) 0.0076(10)
O6 0.0613(14) 0.0508(14) 0.0351(11) -0.0036(9) -0.0091(9) -0.0167(11)
O3 0.0551(14) 0.0449(13) 0.0428(12) 0.0049(10) 0.0006(9) -0.0162(11)
N3 0.0329(13) 0.0299(12) 0.0288(11) 0.0003(9) -0.0095(9) -0.0052(10)
O5 0.0591(15) 0.0576(15) 0.0595(13) 0.0040(11) -0.0118(11) -0.0303(12)
O7 0.0591(14) 0.0521(14) 0.0338(10) 0.0026(10) -0.0048(9) 0.0133(11)
N4 0.0351(13) 0.0318(13) 0.0316(11) -0.0020(10) -0.0031(9) -0.0038(10)
N2 0.0391(14) 0.0376(14) 0.0413(13) -0.0019(11) -0.0127(10) -0.0100(11)
N5 0.0369(14) 0.0378(14) 0.0334(12) -0.0007(10) -0.0033(10) -0.0011(11)
O9 0.0511(15) 0.0694(17) 0.0618(14) 0.0070(12) -0.0172(11) 0.0140(13)
O13 0.0478(14) 0.0663(18) 0.0746(16) -0.0287(13) -0.0049(12) -0.0070(12)
O4 0.0679(17) 0.0536(15) 0.0759(15) -0.0077(12) -0.0075(12) -0.0313(13)
O16 0.071(2) 0.096(2) 0.0605(18) 0.0133(17) -0.0074(14) -0.0092(16)
N1 0.0532(17) 0.0493(17) 0.0646(17) 0.0037(14) -0.0130(14) -0.0238(14)
O12 0.086(2) 0.088(2) 0.0521(14) -0.0016(14) -0.0141(13) -0.0213(17)
C7 0.0290(15) 0.0313(15) 0.0316(14) -0.0038(11) -0.0039(11) -0.0106(12)
O15 0.0423(14) 0.107(2) 0.0777(18) 0.0398(16) -0.0079(12) -0.0136(15)
O11 0.088(2) 0.092(2) 0.0520(14) 0.0022(14) -0.0041(13) -0.0025(17)
C12 0.0241(14) 0.0280(14) 0.0292(12) -0.0022(10) -0.0045(10) -0.0045(11)
C20 0.0400(17) 0.0362(17) 0.0425(16) 0.0014(13) -0.0080(13) -0.0039(14)
O14 0.0652(18) 0.0605(18) 0.115(2) -0.0058(16) -0.0130(16) -0.0155(15)
C8 0.0304(15) 0.0288(14) 0.0279(13) -0.0044(11) -0.0056(10) -0.0042(11)
C11 0.0263(14) 0.0290(15) 0.0307(13) -0.0020(11) -0.0064(10) -0.0022(11)
C19 0.0298(15) 0.0296(15) 0.0348(14) -0.0016(12) -0.0013(11) -0.0010(12)
C13 0.0303(15) 0.0290(15) 0.0354(14) -0.0024(11) -0.0078(11) -0.0041(12)
C6 0.0453(17) 0.0324(16) 0.0295(13) 0.0048(12) -0.0115(12) -0.0066(13)
C15 0.0300(16) 0.0292(15) 0.0408(15) -0.0025(12) -0.0034(12) 0.0025(12)
C9 0.0341(16) 0.0398(17) 0.0313(14) -0.0077(12) -0.0017(11) 0.0010(13)
C10 0.0293(16) 0.0356(16) 0.0400(15) -0.0024(12) -0.0055(12) 0.0082(12)
C26 0.0379(17) 0.0394(17) 0.0374(15) 0.0035(13) -0.0093(12) -0.0071(13)
O10 0.082(2) 0.111(2) 0.0598(15) -0.0173(15) -0.0128(13) 0.0629(19)
C5 0.0453(18) 0.0390(17) 0.0355(15) 0.0007(13) -0.0149(12) -0.0027(14)
C16 0.0468(19) 0.0427(18) 0.0394(16) -0.0076(13) -0.0116(13) -0.0021(14)
C22 0.0438(18) 0.0408(18) 0.0357(15) -0.0041(13) -0.0027(12) -0.0006(14)
C27 0.0397(18) 0.0420(18) 0.0457(17) 0.0016(14) -0.0089(13) -0.0052(14)
C14 0.0385(18) 0.0332(17) 0.0558(19) -0.0006(14) -0.0044(14) -0.0046(14)
C18 0.0460(18) 0.0431(18) 0.0330(15) 0.0048(13) 0.0009(12) -0.0068(14)
C3 0.0453(19) 0.052(2) 0.0392(16) -0.0013(14) -0.0060(13) -0.0114(15)
C2 0.052(2) 0.047(2) 0.0491(18) -0.0014(15) -0.0184(15) -0.0135(16)
C4 0.0430(18) 0.0429(18) 0.0540(18) -0.0055(14) -0.0184(14) -0.0107(14)
C21 0.053(2) 0.047(2) 0.0426(17) -0.0038(15) -0.0061(14) 0.0091(16)
C1 0.058(2) 0.046(2) 0.0458(17) 0.0036(15) -0.0077(15) -0.0163(16)
C17 0.057(2) 0.057(2) 0.0310(15) -0.0024(14) -0.0076(13) -0.0031(17)
C23 0.052(2) 0.057(2) 0.0401(16) -0.0089(15) 0.0011(14) 0.0028(16)
C25 0.060(2) 0.055(2) 0.0383(16) 0.0029(15) -0.0146(15) -0.0048(17)
C24 0.069(2) 0.067(2) 0.0305(16) -0.0066(15) -0.0021(15) -0.0037(19)
C30 0.064(2) 0.059(2) 0.0504(19) 0.0049(17) -0.0078(17) -0.0255(19)
C28 0.080(3) 0.070(3) 0.0385(17) 0.0115(17) -0.0107(17) -0.028(2)
C29 0.070(2) 0.058(2) 0.0516(19) 0.0118(17) -0.0157(17) -0.0212(19)

loop_
_atom_type_symbol
_atom_type_description
_atom_type_scat_dispersion_real
_atom_type_scat_dispersion_imag
_atom_type_scat_source
C C 0.0033 0.0016 'International Tables Vol C Tables 4.2.6.8 and 6.1.1.4'
H H 0.0000 0.0000 'International Tables Vol C Tables 4.2.6.8 and 6.1.1.4'
Fe Fe 0.3463 0.8444 'International Tables Vol C Tables 4.2.6.8 and 6.1.1.4'
N N 0.0061 0.0033 'International Tables Vol C Tables 4.2.6.8 and 6.1.1.4'
O O 0.0106 0.0060 'International Tables Vol C Tables 4.2.6.8 and 6.1.1.4'

loop_
_geom_angle_atom_site_label_1
_geom_angle_atom_site_label_2
_geom_angle_atom_site_label_3
_geom_angle
_geom_angle_site_symmetry_1
_geom_angle_site_symmetry_3
O7 Fe1 O8 151.69(8) . .
O7 Fe1 O3 92.91(9) . .
O8 Fe1 O3 93.40(9) . .
O7 Fe1 O6 95.19(9) . .
O8 Fe1 O6 92.78(9) . .
O3 Fe1 O6 150.47(8) . .
O7 Fe1 N4 96.37(8) . .
O8 Fe1 N4 111.93(8) . .
O3 Fe1 N4 75.85(8) . .
O6 Fe1 N4 75.04(8) . .
O7 Fe1 N5 75.89(8) . .
O8 Fe1 N5 75.83(8) . .
O3 Fe1 N5 105.23(9) . .
O6 Fe1 N5 104.29(9) . .
N4 Fe1 N5 172.19(9) . .
C27 O8 Fe1 120.82(18) . .
C20 O6 Fe1 120.40(18) . .
C14 O3 Fe1 120.87(18) . .
C7 N3 C13 124.9(2) . .
C7 N3 C6 118.0(2) . .
C13 N3 C6 117.1(2) . .
C21 O7 Fe1 120.97(18) . .
C15 N4 C19 121.8(2) . .
C15 N4 Fe1 118.53(17) . .
C19 N4 Fe1 119.44(18) . .
C1 N2 C3 108.0(3) . .
C1 N2 C4 126.1(2) . .
C3 N2 C4 125.9(2) . .
C22 N5 C26 122.9(2) . .
C22 N5 Fe1 118.57(18) . .
C26 N5 Fe1 118.52(19) . .
H13B O13 H13A 109.5 . .
H16B O16 H16A 122.1 . .
C1 N1 C2 108.8(3) . .
C1 N1 H1N 125.6 . .
C2 N1 H1N 125.6 . .
H12B O12 H12A 109.5 . .
O1 C7 N3 120.2(2) . .
O1 C7 C8 121.9(2) . .
N3 C7 C8 117.8(2) . .
H15A O15 H15B 109.5 . .
C30 O11 H11 109.5 . .
C11 C12 C12 120.0(3) . 2_655
C11 C12 C8 121.3(2) . 2_655
C12 C12 C8 118.7(3) 2_655 2_655
O5 C20 O6 126.3(3) . .
O5 C20 C19 120.4(2) . .
O6 C20 C19 113.2(2) . .
H14B O14 H14A 109.5 . .
C9 C8 C12 120.1(2) . 2_655
C9 C8 C7 120.9(2) . .
C12 C8 C7 119.0(2) 2_655 .
C10 C11 C12 120.3(2) . .
C10 C11 C13 119.5(2) . 2_655
C12 C11 C13 120.2(2) . 2_655
N4 C19 C18 120.4(3) . .
N4 C19 C20 111.5(2) . .
C18 C19 C20 128.1(3) . .
O2 C13 N3 120.4(2) . .
O2 C13 C11 123.0(2) . 2_655
N3 C13 C11 116.7(2) . 2_655
N3 C6 C5 112.4(2) . .
N3 C6 H6B 109.1 . .
C5 C6 H6B 109.1 . .
N3 C6 H6A 109.1 . .
C5 C6 H6A 109.1 . .
H6B C6 H6A 107.9 . .
N4 C15 C16 120.8(3) . .
N4 C15 C14 111.4(2) . .
C16 C15 C14 127.8(3) . .
C8 C9 C10 121.0(2) . .
C8 C9 H9 119.5 . .
C10 C9 H9 119.5 . .
C11 C10 C9 120.0(2) . .
C11 C10 H10 120.0 . .
C9 C10 H10 120.0 . .
N5 C26 C25 119.4(3) . .
N5 C26 C27 111.2(2) . .
C25 C26 C27 129.4(3) . .
C4 C5 C6 113.9(2) . .
C4 C5 H5B 108.8 . .
C6 C5 H5B 108.8 . .
C4 C5 H5A 108.8 . .
C6 C5 H5A 108.8 . .
H5B C5 H5A 107.7 . .
C15 C16 C17 118.2(3) . .
C15 C16 H16 120.9 . .
C17 C16 H16 120.9 . .
N5 C22 C23 120.2(3) . .
N5 C22 C21 111.4(2) . .
C23 C22 C21 128.4(3) . .
O9 C27 O8 125.0(3) . .
O9 C27 C26 121.4(3) . .
O8 C27 C26 113.6(2) . .
O4 C14 O3 125.5(3) . .
O4 C14 C15 121.4(3) . .
O3 C14 C15 113.1(3) . .
C19 C18 C17 118.1(3) . .
C19 C18 H18 120.9 . .
C17 C18 H18 120.9 . .
C2 C3 N2 107.4(3) . .
C2 C3 H3 126.3 . .
N2 C3 H3 126.3 . .
C3 C2 N1 107.1(3) . .
C3 C2 H2 126.5 . .
N1 C2 H2 126.5 . .
N2 C4 C5 111.2(2) . .
N2 C4 H4B 109.4 . .
C5 C4 H4B 109.4 . .
N2 C4 H4A 109.4 . .
C5 C4 H4A 109.4 . .
H4B C4 H4A 108.0 . .
O10 C21 O7 125.7(3) . .
O10 C21 C22 121.3(3) . .
O7 C21 C22 113.0(3) . .
N1 C1 N2 108.7(3) . .
N1 C1 H1 125.6 . .
N2 C1 H1 125.6 . .
C16 C17 C18 120.6(3) . .
C16 C17 H17 119.7 . .
C18 C17 H17 119.7 . .
C24 C23 C22 117.7(3) . .
C24 C23 H23 121.1 . .
C22 C23 H23 121.1 . .
C24 C25 C26 118.7(3) . .
C24 C25 H25 120.6 . .
C26 C25 H25 120.6 . .
C25 C24 C23 121.1(3) . .
C25 C24 H24 119.4 . .
C23 C24 H24 119.4 . .
O11 C30 C29 123.1(3) . .
O11 C30 C28 118.6(3) . 2_757
C29 C30 C28 118.3(3) . 2_757
C29 C28 C30 121.1(3) . 2_757
C29 C28 H49 119.5 . .
C30 C28 H49 119.5 2_757 .
C28 C29 C30 120.6(3) . .
C28 C29 H50 119.7 . .
C30 C29 H50 119.7 . .

loop_
_geom_bond_atom_site_label_1
_geom_bond_atom_site_label_2
_geom_bond_distance
_geom_bond_site_symmetry_2
Fe1 O7 2.007(2) .
Fe1 O8 2.009(2) .
Fe1 O3 2.009(2) .
Fe1 O6 2.053(2) .
Fe1 N4 2.060(2) .
Fe1 N5 2.062(2) .
O1 C7 1.227(3) .
O2 C13 1.215(3) .
O8 C27 1.292(3) .
O6 C20 1.295(3) .
O3 C14 1.292(3) .
N3 C7 1.385(3) .
N3 C13 1.403(3) .
N3 C6 1.477(3) .
O5 C20 1.220(3) .
O7 C21 1.293(3) .
N4 C15 1.326(3) .
N4 C19 1.333(3) .
N2 C1 1.322(4) .
N2 C3 1.370(3) .
N2 C4 1.471(4) .
N5 C22 1.325(4) .
N5 C26 1.335(3) .
O9 C27 1.223(3) .
O13 H13B 0.8499 .
O13 H13A 0.8502 .
O4 C14 1.209(4) .
O16 H16B 0.8501 .
O16 H16A 0.79(4) .
N1 C1 1.315(4) .
N1 C2 1.363(4) .
N1 H1N 0.8600 .
O12 H12B 0.8503 .
O12 H12A 0.8501 .
C7 C8 1.475(3) .
O15 H15A 0.8499 .
O15 H15B 0.8499 .
O11 C30 1.382(4) .
O11 H11 0.8200 .
C12 C11 1.400(3) .
C12 C12 1.411(5) 2_655
C12 C8 1.418(3) 2_655
C20 C19 1.505(4) .
O14 H14B 0.8500 .
O14 H14A 0.8501 .
C8 C9 1.370(4) .
C8 C12 1.418(3) 2_655
C11 C10 1.377(3) .
C11 C13 1.476(3) 2_655
C19 C18 1.376(4) .
C13 C11 1.476(3) 2_655
C6 C5 1.523(4) .
C6 H6B 0.9700 .
C6 H6A 0.9700 .
C15 C16 1.373(4) .
C15 C14 1.510(4) .
C9 C10 1.399(4) .
C9 H9 0.9300 .
C10 H10 0.9300 .
C26 C25 1.382(4) .
C26 C27 1.500(4) .
O10 C21 1.206(4) .
C5 C4 1.512(4) .
C5 H5B 0.9700 .
C5 H5A 0.9700 .
C16 C17 1.376(4) .
C16 H16 0.9300 .
C22 C23 1.386(4) .
C22 C21 1.512(4) .
C18 C17 1.384(4) .
C18 H18 0.9300 .
C3 C2 1.333(4) .
C3 H3 0.9300 .
C2 H2 0.9300 .
C4 H4B 0.9700 .
C4 H4A 0.9700 .
C1 H1 0.9300 .
C17 H17 0.9300 .
C23 C24 1.381(4) .
C23 H23 0.9300 .
C25 C24 1.370(5) .
C25 H25 0.9300 .
C24 H24 0.9300 .
C30 C29 1.382(4) .
C30 C28 1.395(5) 2_757
C28 C29 1.371(5) .
C28 C30 1.395(5) 2_757
C28 H49 0.9300 .
C29 H50 0.9300 .
